data_7243764
loop_
_publ_author_name
'Okayasu, Misaki'
'Kikkawa, Shoko'
'Hikawa, Hidemasa'
'Azumaya, Isao'

_publ_section_title
;
 Relationship between crystal shape and unit cell shape: crystal shape
 modification via co-crystallization toward SXRD-suitable crystals
;
_journal_issue 44
_journal_name_full CrystEngComm
_journal_page_first 7760
_journal_page_last 7770
_journal_paper_doi 10.1039/D1CE00897H
_journal_volume 23
_journal_year 2021
_chemical_formula_moiety 'C23 H20 F N3 O2 S'
_chemical_formula_sum 'C23 H20 F N3 O2 S'
_chemical_formula_weight 421.49
_space_group_crystal_system monoclinic
_space_group_IT_number 14
_space_group_name_Hall '-P 2ybc'
_space_group_name_H-M_alt 'P 1 21/c 1'
_atom_sites_solution_hydrogens geom
_atom_sites_solution_primary direct
_atom_sites_solution_secondary difmap
_audit_update_record
;
2021-06-02 deposited with the CCDC.	2021-10-28 downloaded from the CCDC.
;
_cell_angle_alpha 90.0000
_cell_angle_beta 98.168(7)
_cell_angle_gamma 90.0000
_cell_formula_units_Z 4
_cell_length_a 10.2247(6)
_cell_length_b 13.3486(6)
_cell_length_c 15.0139(13)
_cell_measurement_reflns_used 5124
_cell_measurement_temperature 93
_cell_measurement_theta_max 28.52
_cell_measurement_theta_min 2.74
_cell_volume 2028.4(2)
_computing_cell_refinement 'CrysAlisPro 1.171.38.43 (Rigaku OD, 2015)'
_computing_data_collection 'CrysAlisPro 1.171.38.43 (Rigaku OD, 2015)'
_computing_data_reduction 'CrysAlisPro 1.171.38.43 (Rigaku OD, 2015)'
_computing_molecular_graphics 'CrystalStructure 4.3'
_computing_publication_material 'CrystalStructure 4.3 (Rigaku, 2019)'
_computing_structure_refinement 'SHELXL Version 2018/3 (Sheldrick, 2008)'
_computing_structure_solution 'SHELXT Version 2018/2 (Sheldrick, 2014)'
_diffrn_ambient_temperature 93
_diffrn_detector_area_resol_mean 5.811
_diffrn_measured_fraction_theta_full 0.999
_diffrn_measured_fraction_theta_max 0.997
_diffrn_measurement_device_type 'Rigaku XtaLAB P200'
_diffrn_measurement_method \w
_diffrn_radiation_type 'Mo K\a'
_diffrn_radiation_wavelength 0.71073
_diffrn_reflns_av_R_equivalents 0.0928
_diffrn_reflns_av_unetI/netI 0.0773
_diffrn_reflns_Laue_measured_fraction_full 0.999
_diffrn_reflns_Laue_measured_fraction_max 0.997
_diffrn_reflns_limit_h_max 13
_diffrn_reflns_limit_h_min -12
_diffrn_reflns_limit_k_max 17
_diffrn_reflns_limit_k_min -17
_diffrn_reflns_limit_l_max 19
_diffrn_reflns_limit_l_min -19
_diffrn_reflns_number 31848
_diffrn_reflns_point_group_measured_fraction_full 0.999
_diffrn_reflns_point_group_measured_fraction_max 0.997
_diffrn_reflns_theta_full 25.242
_diffrn_reflns_theta_max 27.500
_diffrn_reflns_theta_min 2.525
_diffrn_standards_number 0
_exptl_absorpt_coefficient_mu 0.194
_exptl_absorpt_correction_T_max 0.992
_exptl_absorpt_correction_T_min 0.267
_exptl_absorpt_correction_type multi-scan
_exptl_absorpt_process_details
;
CrysAlisPro 1.171.38.43 (Rigaku Oxford Diffraction, 2015)
Empirical absorption correction using spherical harmonics,
 implemented in SCALE3 ABSPACK scaling algorithm.
;
_exptl_crystal_colour colorless
_exptl_crystal_density_diffrn 1.380
_exptl_crystal_density_method 'not measured'
_exptl_crystal_description prism
_exptl_crystal_F_000 880.00
_exptl_crystal_size_max 0.220
_exptl_crystal_size_mid 0.100
_exptl_crystal_size_min 0.040
_refine_diff_density_max 0.30
_refine_diff_density_min -0.41
_refine_ls_extinction_method none
_refine_ls_goodness_of_fit_ref 1.030
_refine_ls_hydrogen_treatment mixed
_refine_ls_number_parameters 275
_refine_ls_number_reflns 4638
_refine_ls_number_restraints 0
_refine_ls_R_factor_all 0.1268
_refine_ls_R_factor_gt 0.0632
_refine_ls_shift/su_max 0.000
_refine_ls_structure_factor_coef Fsqd
_refine_ls_weighting_details 'w = 1/[\s^2^(Fo^2^)+(0.0608P)^2^+1.0180P] where P=(Fo^2^+2Fc^2^)/3'
_refine_ls_weighting_scheme calc
_refine_ls_wR_factor_gt 0.1393
_refine_ls_wR_factor_ref 0.1620
_reflns_Friedel_coverage 0.000
_reflns_number_gt 2687
_reflns_number_total 4638
_reflns_threshold_expression F^2^>2.0\s(F^2^)
_cod_data_source_file d1ce00897h2.cif
_cod_data_source_block akt004_1d_s03a15N
_cod_depositor_comments 'Adding full bibliography for 7243759--7243776.cif.'
_cod_database_code 7243764

loop_
_space_group_symop_id
_space_group_symop_operation_xyz
1 +X,+Y,+Z
2 -X,1/2+Y,1/2-Z
3 -X,-Y,-Z
4 +X,-1/2-Y,-1/2+Z

loop_
_atom_site_label
_atom_site_type_symbol
_atom_site_fract_x
_atom_site_fract_y
_atom_site_fract_z
_atom_site_U_iso_or_equiv
_atom_site_adp_type
_atom_site_occupancy
_atom_site_site_symmetry_order
_atom_site_calc_flag
_atom_site_refinement_flags_posn
_atom_site_refinement_flags_adp
_atom_site_refinement_flags_occupancy
_atom_site_disorder_assembly
_atom_site_disorder_group
S1 S 0.67983(7) 0.50602(5) 0.68231(6) 0.0545(3) Uani 1 1 d . . . . .
F1 F 0.97777(18) 0.29737(15) 0.94097(15) 0.0729(6) Uani 1 1 d . . . . .
O1 O 0.6394(2) 0.56747(13) 0.60511(17) 0.0646(7) Uani 1 1 d . . . . .
O2 O 0.7219(2) 0.55168(13) 0.76796(17) 0.0615(6) Uani 1 1 d . . . . .
N1 N 0.8013(2) 0.43856(18) 0.6559(2) 0.0507(7) Uani 1 1 d . . . . .
N2 N 0.7867(2) 0.42077(18) 0.4650(2) 0.0588(7) Uani 1 1 d . . . . .
N3 N 0.6961(3) 0.4450(2) -0.0129(2) 0.0710(8) Uani 1 1 d . . . . .
C1 C 0.8715(2) 0.36478(19) 0.7097(2) 0.0452(8) Uani 1 1 d . . . . .
C2 C 0.8847(3) 0.3661(2) 0.8029(2) 0.0510(8) Uani 1 1 d . . . . .
H2 H 0.840936 0.414866 0.834002 0.061 Uiso 1 1 calc R U . . .
C3 C 0.9640(3) 0.2935(2) 0.8487(2) 0.0531(8) Uani 1 1 d . . . . .
C4 C 1.0296(3) 0.2216(2) 0.8088(3) 0.0551(9) Uani 1 1 d . . . . .
H4 H 1.084330 0.174214 0.843524 0.066 Uiso 1 1 calc R U . . .
C5 C 1.0141(3) 0.2200(2) 0.7167(3) 0.0520(8) Uani 1 1 d . . . . .
H5 H 1.058118 0.169985 0.687140 0.062 Uiso 1 1 calc R U . . .
C6 C 0.9352(3) 0.28985(19) 0.6655(2) 0.0478(8) Uani 1 1 d . . . . .
H6 H 0.924334 0.287118 0.601636 0.057 Uiso 1 1 calc R U . . .
C7 C 0.5515(3) 0.42076(18) 0.6958(2) 0.0448(8) Uani 1 1 d . . . . .
C8 C 0.4801(3) 0.37846(18) 0.6196(2) 0.0483(8) Uani 1 1 d . . . . .
H8 H 0.497156 0.397025 0.561227 0.058 Uiso 1 1 calc R U . . .
C9 C 0.3819(3) 0.30735(18) 0.6306(2) 0.0476(8) Uani 1 1 d . . . . .
C10 C 0.3606(3) 0.28282(19) 0.7173(2) 0.0494(8) Uani 1 1 d . . . . .
H10 H 0.295261 0.234425 0.725504 0.059 Uiso 1 1 calc R U . . .
C11 C 0.4315(3) 0.3267(2) 0.7910(2) 0.0495(8) Uani 1 1 d . . . . .
H11 H 0.414089 0.309283 0.849545 0.059 Uiso 1 1 calc R U . . .
C12 C 0.5289(3) 0.39660(18) 0.7808(2) 0.0480(8) Uani 1 1 d . . . . .
H12 H 0.578777 0.427041 0.831897 0.058 Uiso 1 1 calc R U . . .
C13 C 0.3019(3) 0.2589(2) 0.5513(2) 0.0598(9) Uani 1 1 d . . . . .
H13A H 0.329683 0.284705 0.495841 0.072 Uiso 1 1 calc R U . . .
H13B H 0.315313 0.186241 0.554483 0.072 Uiso 1 1 calc R U . . .
H13C H 0.208157 0.273996 0.551608 0.072 Uiso 1 1 calc R U . . .
C14 C 0.8402(3) 0.4940(2) 0.4206(3) 0.0547(9) Uani 1 1 d . . . . .
H14 H 0.892367 0.543025 0.455099 0.066 Uiso 1 1 calc R U . . .
C15 C 0.8242(2) 0.50248(19) 0.3293(2) 0.0475(8) Uani 1 1 d . . . . .
H15 H 0.864867 0.556033 0.301816 0.057 Uiso 1 1 calc R U . . .
C16 C 0.7484(2) 0.43245(18) 0.2766(2) 0.0440(8) Uani 1 1 d . . . . .
C17 C 0.6916(3) 0.3567(2) 0.3211(3) 0.0551(9) Uani 1 1 d . . . . .
H17 H 0.638121 0.307335 0.288091 0.066 Uiso 1 1 calc R U . . .
C18 C 0.7130(3) 0.3536(2) 0.4133(3) 0.0620(9) Uani 1 1 d . . . . .
H18 H 0.673417 0.300788 0.442467 0.074 Uiso 1 1 calc R U . . .
C19 C 0.6073(4) 0.4032(3) 0.0324(3) 0.0811(13) Uani 1 1 d . . . . .
H19 H 0.530540 0.374857 -0.001390 0.097 Uiso 1 1 calc R U . . .
C20 C 0.6190(3) 0.3981(2) 0.1245(3) 0.0642(10) Uani 1 1 d . . . . .
H20 H 0.551126 0.367622 0.152174 0.077 Uiso 1 1 calc R U . . .
C21 C 0.7298(3) 0.43755(18) 0.1774(2) 0.0481(8) Uani 1 1 d . . . . .
C22 C 0.8213(3) 0.4826(2) 0.1296(3) 0.0548(9) Uani 1 1 d . . . . .
H22 H 0.898632 0.512420 0.161218 0.066 Uiso 1 1 calc R U . . .
C23 C 0.8010(3) 0.4843(2) 0.0376(3) 0.0639(10) Uani 1 1 d . . . . .
H23 H 0.866145 0.515524 0.007797 0.077 Uiso 1 1 calc R U . . .
H1 H 0.790(3) 0.435(2) 0.601(2) 0.045(11) Uiso 1 1 d . . . . .

loop_
_atom_site_aniso_label
_atom_site_aniso_U_11
_atom_site_aniso_U_22
_atom_site_aniso_U_33
_atom_site_aniso_U_23
_atom_site_aniso_U_13
_atom_site_aniso_U_12
S1 0.0405(4) 0.0210(3) 0.1074(7) -0.0026(4) 0.0292(4) -0.0056(3)
F1 0.0519(12) 0.0778(13) 0.0908(16) -0.0034(11) 0.0162(10) 0.0001(10)
O1 0.0573(14) 0.0273(10) 0.1143(19) 0.0177(11) 0.0305(13) -0.0003(9)
O2 0.0534(13) 0.0278(10) 0.1079(19) -0.0177(11) 0.0268(12) -0.0142(9)
N1 0.0358(14) 0.0370(13) 0.083(2) 0.0014(14) 0.0228(15) -0.0066(10)
N2 0.0364(14) 0.0415(14) 0.096(2) -0.0007(14) 0.0018(14) 0.0084(11)
N3 0.0505(18) 0.0713(18) 0.096(2) -0.0283(17) 0.0255(17) -0.0053(15)
C1 0.0219(14) 0.0326(14) 0.084(3) -0.0008(15) 0.0168(14) -0.0107(11)
C2 0.0275(15) 0.0392(15) 0.090(3) -0.0088(16) 0.0203(15) -0.0091(12)
C3 0.0326(17) 0.0562(19) 0.072(2) -0.0075(17) 0.0139(16) -0.0149(14)
C4 0.0244(15) 0.0434(16) 0.098(3) -0.0052(17) 0.0088(16) -0.0061(12)
C5 0.0248(15) 0.0371(15) 0.095(3) -0.0129(16) 0.0119(16) -0.0050(11)
C6 0.0256(14) 0.0366(14) 0.083(2) -0.0120(15) 0.0148(14) -0.0117(11)
C7 0.0269(14) 0.0215(12) 0.089(2) -0.0005(14) 0.0181(15) 0.0023(10)
C8 0.0355(16) 0.0262(13) 0.088(2) 0.0024(15) 0.0240(16) 0.0063(11)
C9 0.0284(15) 0.0220(12) 0.093(2) -0.0056(14) 0.0089(15) 0.0034(10)
C10 0.0252(14) 0.0287(13) 0.098(3) 0.0109(15) 0.0224(16) 0.0011(11)
C11 0.0260(15) 0.0336(14) 0.091(2) 0.0048(15) 0.0171(16) 0.0031(12)
C12 0.0287(15) 0.0265(13) 0.091(2) -0.0011(14) 0.0160(15) 0.0050(11)
C13 0.0497(19) 0.0369(15) 0.096(3) 0.0022(16) 0.0217(18) -0.0053(14)
C14 0.0261(15) 0.0300(14) 0.103(3) -0.0060(17) -0.0085(16) 0.0065(12)
C15 0.0238(14) 0.0248(13) 0.091(3) -0.0031(15) -0.0006(15) 0.0009(11)
C16 0.0164(13) 0.0233(12) 0.091(3) -0.0118(14) 0.0041(14) 0.0011(10)
C17 0.0301(16) 0.0333(15) 0.103(3) -0.0171(17) 0.0125(17) -0.0068(12)
C18 0.0404(18) 0.0403(16) 0.106(3) -0.0023(18) 0.0147(19) -0.0029(14)
C19 0.056(2) 0.092(3) 0.102(3) -0.058(2) 0.035(2) -0.028(2)
C20 0.0375(18) 0.066(2) 0.095(3) -0.045(2) 0.0295(17) -0.0209(15)
C21 0.0240(14) 0.0235(12) 0.097(3) -0.0163(14) 0.0085(15) 0.0016(10)
C22 0.0275(16) 0.0339(15) 0.101(3) 0.0029(17) 0.0012(16) -0.0034(11)
C23 0.0407(19) 0.0472(18) 0.105(3) 0.0010(19) 0.0143(19) -0.0008(15)

loop_
_atom_type_symbol
_atom_type_description
_atom_type_scat_dispersion_real
_atom_type_scat_dispersion_imag
_atom_type_scat_source
C C 0.0033 0.0016
;
International Tables for Crystallography
(Vol. C, Tables 4.2.6.8 and 6.1.1.4)
;
H H 0.0000 0.0000
;
International Tables for Crystallography
(Vol. C, Table 6.1.1.4)
;
F F 0.0171 0.0103
;
International Tables for Crystallography
(Vol. C, Tables 4.2.6.8 and 6.1.1.4)
;
N N 0.0061 0.0033
;
International Tables for Crystallography
(Vol. C, Tables 4.2.6.8 and 6.1.1.4)
;
O O 0.0106 0.0060
;
International Tables for Crystallography
(Vol. C, Tables 4.2.6.8 and 6.1.1.4)
;
S S 0.1246 0.1234
;
International Tables for Crystallography
(Vol. C, Tables 4.2.6.8 and 6.1.1.4)
;

loop_
_geom_angle_atom_site_label_1
_geom_angle_atom_site_label_2
_geom_angle_atom_site_label_3
_geom_angle
_geom_angle_site_symmetry_1
_geom_angle_site_symmetry_3
_geom_angle_publ_flag
O1 S1 O2 119.87(13) . . ?
O1 S1 N1 105.17(16) . . ?
O2 S1 N1 108.19(16) . . ?
O1 S1 C7 109.11(14) . . ?
O2 S1 C7 107.69(15) . . ?
N1 S1 C7 106.00(12) . . ?
C1 N1 S1 126.3(3) . . ?
C1 N1 H1 122(2) . . ?
S1 N1 H1 106(2) . . ?
C14 N2 C18 115.7(3) . . ?
C23 N3 C19 115.3(3) . . ?
C2 C1 N1 122.7(3) . . ?
C2 C1 C6 119.9(3) . . ?
N1 C1 C6 117.3(3) . . ?
C3 C2 C1 117.4(3) . . ?
C3 C2 H2 121.3 . . ?
C1 C2 H2 121.3 . . ?
C4 C3 F1 119.0(3) . . ?
C4 C3 C2 124.5(3) . . ?
F1 C3 C2 116.4(3) . . ?
C3 C4 C5 117.6(3) . . ?
C3 C4 H4 121.2 . . ?
C5 C4 H4 121.2 . . ?
C4 C5 C6 121.5(3) . . ?
C4 C5 H5 119.3 . . ?
C6 C5 H5 119.3 . . ?
C5 C6 C1 119.0(3) . . ?
C5 C6 H6 120.5 . . ?
C1 C6 H6 120.5 . . ?
C12 C7 C8 122.4(3) . . ?
C12 C7 S1 119.0(2) . . ?
C8 C7 S1 118.7(2) . . ?
C7 C8 C9 118.6(3) . . ?
C7 C8 H8 120.7 . . ?
C9 C8 H8 120.7 . . ?
C10 C9 C8 118.5(3) . . ?
C10 C9 C13 120.3(3) . . ?
C8 C9 C13 121.2(3) . . ?
C11 C10 C9 121.5(3) . . ?
C11 C10 H10 119.2 . . ?
C9 C10 H10 119.2 . . ?
C10 C11 C12 120.3(3) . . ?
C10 C11 H11 119.8 . . ?
C12 C11 H11 119.8 . . ?
C7 C12 C11 118.7(3) . . ?
C7 C12 H12 120.7 . . ?
C11 C12 H12 120.7 . . ?
C9 C13 H13A 109.5 . . ?
C9 C13 H13B 109.5 . . ?
H13A C13 H13B 109.5 . . ?
C9 C13 H13C 109.5 . . ?
H13A C13 H13C 109.5 . . ?
H13B C13 H13C 109.5 . . ?
N2 C14 C15 124.1(3) . . ?
N2 C14 H14 117.9 . . ?
C15 C14 H14 117.9 . . ?
C14 C15 C16 119.7(3) . . ?
C14 C15 H15 120.2 . . ?
C16 C15 H15 120.2 . . ?
C17 C16 C15 117.1(3) . . ?
C17 C16 C21 121.2(3) . . ?
C15 C16 C21 121.7(3) . . ?
C18 C17 C16 119.5(3) . . ?
C18 C17 H17 120.3 . . ?
C16 C17 H17 120.3 . . ?
N2 C18 C17 123.9(3) . . ?
N2 C18 H18 118.0 . . ?
C17 C18 H18 118.0 . . ?
N3 C19 C20 124.5(3) . . ?
N3 C19 H19 117.7 . . ?
C20 C19 H19 117.7 . . ?
C19 C20 C21 120.3(3) . . ?
C19 C20 H20 119.8 . . ?
C21 C20 H20 119.8 . . ?
C20 C21 C22 114.8(3) . . ?
C20 C21 C16 122.5(3) . . ?
C22 C21 C16 122.7(3) . . ?
C23 C22 C21 120.7(3) . . ?
C23 C22 H22 119.6 . . ?
C21 C22 H22 119.6 . . ?
N3 C23 C22 124.3(3) . . ?
N3 C23 H23 117.8 . . ?
C22 C23 H23 117.8 . . ?

loop_
_geom_bond_atom_site_label_1
_geom_bond_atom_site_label_2
_geom_bond_distance
_geom_bond_site_symmetry_2
_geom_bond_publ_flag
S1 O1 1.432(2) . ?
S1 O2 1.433(2) . ?
S1 N1 1.628(3) . ?
S1 C7 1.770(3) . ?
F1 C3 1.373(4) . ?
N1 C1 1.405(4) . ?
N1 H1 0.82(3) . ?
N2 C14 1.342(4) . ?
N2 C18 1.344(4) . ?
N3 C23 1.330(4) . ?
N3 C19 1.332(4) . ?
C1 C2 1.386(4) . ?
C1 C6 1.410(4) . ?
C2 C3 1.382(4) . ?
C2 H2 0.9500 . ?
C3 C4 1.358(4) . ?
C4 C5 1.369(4) . ?
C4 H4 0.9500 . ?
C5 C6 1.391(4) . ?
C5 H5 0.9500 . ?
C6 H6 0.9500 . ?
C7 C12 1.368(4) . ?
C7 C8 1.386(4) . ?
C8 C9 1.409(4) . ?
C8 H8 0.9500 . ?
C9 C10 1.390(4) . ?
C9 C13 1.492(4) . ?
C10 C11 1.365(4) . ?
C10 H10 0.9500 . ?
C11 C12 1.389(4) . ?
C11 H11 0.9500 . ?
C12 H12 0.9500 . ?
C13 H13A 0.9800 . ?
C13 H13B 0.9800 . ?
C13 H13C 0.9800 . ?
C14 C15 1.362(4) . ?
C14 H14 0.9500 . ?
C15 C16 1.388(4) . ?
C15 H15 0.9500 . ?
C16 C17 1.385(4) . ?
C16 C21 1.475(4) . ?
C17 C18 1.371(5) . ?
C17 H17 0.9500 . ?
C18 H18 0.9500 . ?
C19 C20 1.372(5) . ?
C19 H19 0.9500 . ?
C20 C21 1.392(4) . ?
C20 H20 0.9500 . ?
C21 C22 1.394(4) . ?
C22 C23 1.367(5) . ?
C22 H22 0.9500 . ?
C23 H23 0.9500 . ?

loop_
_geom_hbond_atom_site_label_D
_geom_hbond_atom_site_label_H
_geom_hbond_atom_site_label_A
_geom_hbond_site_symmetry_D
_geom_hbond_site_symmetry_H
_geom_hbond_site_symmetry_A
_geom_hbond_distance_DA
_geom_hbond_distance_DH
_geom_hbond_distance_HA
_geom_hbond_angle_DHA
_geom_hbond_publ_flag
N1 H1 N2 . . . 2.859(5) 0.82(3) 2.04(3) 173(3) no

loop_
_geom_torsion_atom_site_label_1
_geom_torsion_atom_site_label_2
_geom_torsion_atom_site_label_3
_geom_torsion_atom_site_label_4
_geom_torsion
_geom_torsion_site_symmetry_1
_geom_torsion_site_symmetry_2
_geom_torsion_site_symmetry_3
_geom_torsion_site_symmetry_4
_geom_torsion_publ_flag
O1 S1 N1 C1 -178.4(2) . . . . ?
O2 S1 N1 C1 52.4(3) . . . . ?
C7 S1 N1 C1 -62.9(3) . . . . ?
S1 N1 C1 C2 -26.8(4) . . . . ?
S1 N1 C1 C6 156.1(2) . . . . ?
N1 C1 C2 C3 -175.4(2) . . . . ?
C6 C1 C2 C3 1.6(4) . . . . ?
C1 C2 C3 C4 0.1(4) . . . . ?
C1 C2 C3 F1 178.8(2) . . . . ?
F1 C3 C4 C5 -179.9(2) . . . . ?
C2 C3 C4 C5 -1.2(4) . . . . ?
C3 C4 C5 C6 0.7(4) . . . . ?
C4 C5 C6 C1 0.9(4) . . . . ?
C2 C1 C6 C5 -2.1(4) . . . . ?
N1 C1 C6 C5 175.1(2) . . . . ?
O1 S1 C7 C12 -143.5(2) . . . . ?
O2 S1 C7 C12 -11.9(2) . . . . ?
N1 S1 C7 C12 103.7(2) . . . . ?
O1 S1 C7 C8 38.5(2) . . . . ?
O2 S1 C7 C8 170.10(19) . . . . ?
N1 S1 C7 C8 -74.3(2) . . . . ?
C12 C7 C8 C9 -0.7(4) . . . . ?
S1 C7 C8 C9 177.29(18) . . . . ?
C7 C8 C9 C10 0.1(4) . . . . ?
C7 C8 C9 C13 -179.9(2) . . . . ?
C8 C9 C10 C11 0.7(4) . . . . ?
C13 C9 C10 C11 -179.4(2) . . . . ?
C9 C10 C11 C12 -0.9(4) . . . . ?
C8 C7 C12 C11 0.4(4) . . . . ?
S1 C7 C12 C11 -177.50(18) . . . . ?
C10 C11 C12 C7 0.4(4) . . . . ?
C18 N2 C14 C15 -0.4(4) . . . . ?
N2 C14 C15 C16 0.2(4) . . . . ?
C14 C15 C16 C17 0.3(4) . . . . ?
C14 C15 C16 C21 -179.1(2) . . . . ?
C15 C16 C17 C18 -0.6(4) . . . . ?
C21 C16 C17 C18 178.9(2) . . . . ?
C14 N2 C18 C17 0.2(4) . . . . ?
C16 C17 C18 N2 0.3(4) . . . . ?
C23 N3 C19 C20 -0.6(5) . . . . ?
N3 C19 C20 C21 -0.6(6) . . . . ?
C19 C20 C21 C22 1.5(4) . . . . ?
C19 C20 C21 C16 -178.9(3) . . . . ?
C17 C16 C21 C20 27.2(4) . . . . ?
C15 C16 C21 C20 -153.4(3) . . . . ?
C17 C16 C21 C22 -153.1(3) . . . . ?
C15 C16 C21 C22 26.3(4) . . . . ?
C20 C21 C22 C23 -1.3(4) . . . . ?
C16 C21 C22 C23 179.0(3) . . . . ?
C19 N3 C23 C22 0.7(5) . . . . ?
C21 C22 C23 N3 0.2(5) . . . . ?
